data_4330881
loop_
_publ_author_name
'Tetsuro Kusamoto'
'Hiroshi M. Yamamoto'
'Naoya Tajima'
'Yugo Oshima'
'Satoshi Yamashita'
'Reizo Kato'

_publ_contact_author_address
;
Riken
Wako Saitama 351-0198
Japan 
;
_publ_contact_author_email kusamoto@riken.jp
_publ_contact_author_name 'Tetsuro Kusamoto'
_publ_section_title
;
 Bilayer Mott System Based on Ni(dmit)2 (dmit =
 1,3-dithiole-2-thione-4,5-dithiolate) Anion Radicals: Two Isostructural
 Salts Exhibit Contrasting Magnetic Behavior
;
_journal_name_full 'Inorganic Chemistry'
_journal_page_first 11645
_journal_page_last 11654
_journal_paper_doi 10.1021/ic301552z
_journal_volume 51
_journal_year 2012
_chemical_formula_sum 'C19 H8 Br I N Ni2 S20'
_chemical_formula_weight 1215.69
_space_group_IT_number 2
_symmetry_cell_setting triclinic
_symmetry_space_group_name_Hall '-P 1'
_symmetry_space_group_name_H-M 'P -1'
_audit_creation_date 2012-05-11T17:42:48-00:00
_audit_creation_method 'WinGX routine CIF_UPDATE'
_cell_angle_alpha 94.175(3)
_cell_angle_beta 112.764(3)
_cell_angle_gamma 85.971(3)
_cell_formula_units_Z 2
_cell_length_a 7.4236(4)
_cell_length_b 39.197(2)
_cell_length_c 6.4439(3)
_cell_measurement_reflns_used 24545
_cell_measurement_temperature 93(2)
_cell_volume 1722.61(16)
_computing_structure_refinement 'SHELXL-97 (Sheldrick, 1997)'
_diffrn_ambient_temperature 93
_diffrn_measured_fraction_theta_full 0.985
_diffrn_measured_fraction_theta_max 0.95
_diffrn_measurement_device_type 'Rigaku AFC-8 with Saturn70 CCD'
_diffrn_measurement_method \w-scan
_diffrn_radiation_monochromator confocal
_diffrn_radiation_source 'fine-focus rotating anode'
_diffrn_radiation_type MoK\a
_diffrn_radiation_wavelength 0.71073
_diffrn_reflns_av_R_equivalents 0.068
_diffrn_reflns_limit_h_max 9
_diffrn_reflns_limit_h_min -9
_diffrn_reflns_limit_k_max 51
_diffrn_reflns_limit_k_min -51
_diffrn_reflns_limit_l_max 8
_diffrn_reflns_limit_l_min -8
_diffrn_reflns_number 24545
_diffrn_reflns_theta_full 25
_diffrn_reflns_theta_max 28.13
_diffrn_reflns_theta_min 1.04
_exptl_absorpt_coefficient_mu 4.383
_exptl_absorpt_correction_type none
_exptl_crystal_colour black
_exptl_crystal_density_diffrn 2.344
_exptl_crystal_description Platelet
_exptl_crystal_F_000 1186
_exptl_crystal_size_max 0.15
_exptl_crystal_size_mid 0.06
_exptl_crystal_size_min 0.03
_refine_diff_density_max 1.247
_refine_diff_density_min -1.884
_refine_ls_extinction_method none
_refine_ls_goodness_of_fit_ref 1.201
_refine_ls_hydrogen_treatment constr
_refine_ls_matrix_type full
_refine_ls_number_parameters 398
_refine_ls_number_reflns 8019
_refine_ls_number_restraints 0
_refine_ls_restrained_S_all 1.201
_refine_ls_R_factor_gt 0.0636
_refine_ls_shift/su_max 0.001
_refine_ls_structure_factor_coef Fsqd
_refine_ls_weighting_details 'calc w=1/[\s^2^(Fo^2^)+(0.0356P)^2^+18.4728P] where P=(Fo^2^+2Fc^2^)/3'
_refine_ls_weighting_scheme calc
_refine_ls_wR_factor_ref 0.1538
_reflns_number_gt 6914
_reflns_number_total 8019
_reflns_threshold_expression >2sigma(I)
_cod_data_source_file ic301552z_si_001_3.cif
_cod_data_source_block 2I-5BrP-Ni(dmit)2
_cod_original_cell_volume 1722.63(15)
_cod_original_sg_symbol_Hall -P1
_cod_database_code 4330881

loop_
_symmetry_equiv_pos_as_xyz
'x, y, z'
'-x, -y, -z'

loop_
_atom_site_label
_atom_site_type_symbol
_atom_site_fract_x
_atom_site_fract_y
_atom_site_fract_z
_atom_site_U_iso_or_equiv
_atom_site_adp_type
_atom_site_occupancy
_atom_site_calc_flag
_atom_site_refinement_flags
I1 I -0.80411(8) 0.279792(12) -0.20880(9) 0.02668(13) Uani 1 d .
Br1 Br -0.28282(12) 0.24193(2) 0.86833(13) 0.02906(18) Uani 1 d .
Ni2 Ni -0.22298(14) 0.03215(2) 0.03517(16) 0.0231(2) Uani 1 d .
Ni1 Ni 0.21594(14) 0.48028(2) -0.30606(16) 0.0229(2) Uani 1 d .
S8 S 0.0256(3) 0.36667(5) -0.3656(3) 0.0255(4) Uani 1 d .
S17 S -0.3313(3) -0.06588(5) -0.4569(3) 0.0262(4) Uani 1 d .
S12 S -0.1756(3) 0.05916(5) 0.3559(3) 0.0257(4) Uani 1 d .
S2 S 0.2212(3) 0.50890(5) -0.0051(3) 0.0251(4) Uani 1 d .
S3 S 0.2238(3) 0.45018(5) -0.5984(3) 0.0247(4) Uani 1 d .
S15 S -0.1469(3) 0.15071(5) 0.0516(3) 0.0257(4) Uani 1 d .
S10 S -0.0052(3) 0.30829(5) -0.6975(3) 0.0292(4) Uani 1 d .
S13 S -0.2636(3) 0.00691(5) -0.2856(3) 0.0259(4) Uani 1 d .
S7 S 0.1247(3) 0.37614(5) -0.7485(3) 0.0271(4) Uani 1 d .
S6 S 0.3276(3) 0.58100(5) 0.1668(3) 0.0258(4) Uani 1 d .
S9 S 0.4501(3) 0.64974(5) 0.1271(4) 0.0315(4) Uani 1 d .
S5 S 0.4122(3) 0.59419(5) -0.2236(3) 0.0264(4) Uani 1 d .
S1 S 0.3129(3) 0.52275(5) -0.4251(3) 0.0258(4) Uani 1 d .
S19 S -0.0700(3) 0.20644(5) 0.4094(4) 0.0301(4) Uani 1 d .
S16 S -0.1046(3) 0.13424(5) 0.4995(3) 0.0281(4) Uani 1 d .
S14 S -0.2371(3) -0.01499(5) 0.1827(3) 0.0261(4) Uani 1 d .
S4 S 0.1155(3) 0.43890(5) -0.1819(3) 0.0253(4) Uani 1 d .
S11 S -0.2113(3) 0.07770(5) -0.1249(3) 0.0259(4) Uani 1 d .
S20 S -0.3909(3) -0.13773(5) -0.4243(4) 0.0321(4) Uani 1 d .
S18 S -0.3107(3) -0.08735(5) -0.0260(3) 0.0274(4) Uani 1 d .
N1 N -0.6477(9) 0.23701(16) 0.2022(10) 0.0239(13) Uani 1 d .
C18 C -0.7689(12) 0.20898(19) 0.0539(13) 0.0277(16) Uani 1 d .
H4 H -0.8124 0.1948 0.1452 0.033 Uiso 1 calc R
H5 H -0.8867 0.2192 -0.0634 0.033 Uiso 1 calc R
C13 C -0.6380(12) 0.26728(19) 0.1234(13) 0.0259(16) Uani 1 d .
C6 C 0.0460(12) 0.34853(19) -0.6066(14) 0.0288(17) Uani 1 d .
C17 C -0.5419(11) 0.22994(19) 0.4201(13) 0.0263(16) Uani 1 d .
H3 H -0.5523 0.2084 0.4723 0.032 Uiso 1 calc R
C14 C -0.5121(12) 0.29140(19) 0.2692(14) 0.0291(17) Uani 1 d .
H1 H -0.5013 0.3127 0.2148 0.035 Uiso 1 calc R
C11 C -0.1045(12) 0.16561(19) 0.3253(13) 0.0270(16) Uani 1 d .
C8 C -0.1539(11) 0.10019(19) 0.2978(13) 0.0252(15) Uani 1 d .
C12 C -0.3447(11) -0.09898(19) -0.3035(13) 0.0271(16) Uani 1 d .
C9 C -0.2889(11) -0.03418(19) -0.2420(13) 0.0254(16) Uani 1 d .
C7 C -0.1705(11) 0.10829(18) 0.0889(13) 0.0246(15) Uani 1 d .
C19 C -0.6556(12) 0.1868(2) -0.0564(14) 0.0304(17) Uani 1 d .
H6 H -0.5356 0.1776 0.0594 0.046 Uiso 1 calc R
H8 H -0.6218 0.2004 -0.1568 0.046 Uiso 1 calc R
H7 H -0.7352 0.1679 -0.144 0.046 Uiso 1 calc R
C16 C -0.4199(11) 0.2534(2) 0.5668(13) 0.0252(15) Uani 1 d .
C2 C 0.2970(11) 0.54716(18) -0.0326(13) 0.0252(16) Uani 1 d .
C10 C -0.2783(10) -0.04431(18) -0.0371(12) 0.0220(14) Uani 1 d .
C15 C -0.4041(12) 0.2844(2) 0.4903(14) 0.0289(17) Uani 1 d .
H2 H -0.3196 0.3008 0.5892 0.035 Uiso 1 calc R
C1 C 0.3355(10) 0.55349(18) -0.2177(12) 0.0216(14) Uani 1 d .
C3 C 0.1456(11) 0.41177(19) -0.5619(13) 0.0243(15) Uani 1 d .
C4 C 0.0983(11) 0.40713(18) -0.3833(13) 0.0261(16) Uani 1 d .
C5 C 0.3978(11) 0.61027(19) 0.0292(13) 0.0242(15) Uani 1 d .

loop_
_atom_site_aniso_label
_atom_site_aniso_U_11
_atom_site_aniso_U_22
_atom_site_aniso_U_33
_atom_site_aniso_U_23
_atom_site_aniso_U_13
_atom_site_aniso_U_12
I1 0.0266(3) 0.0264(2) 0.0263(3) 0.00309(18) 0.0090(2) -0.00082(18)
Br1 0.0251(4) 0.0357(4) 0.0241(4) 0.0008(3) 0.0069(3) -0.0018(3)
Ni2 0.0226(5) 0.0240(4) 0.0210(5) 0.0012(3) 0.0065(4) -0.0013(3)
Ni1 0.0232(5) 0.0240(4) 0.0213(5) 0.0012(3) 0.0082(4) -0.0013(3)
S8 0.0293(10) 0.0255(9) 0.0228(9) 0.0013(7) 0.0109(8) -0.0019(7)
S17 0.0257(10) 0.0252(9) 0.0254(9) -0.0002(7) 0.0073(8) -0.0028(7)
S12 0.0280(10) 0.0269(9) 0.0219(9) 0.0015(7) 0.0090(8) -0.0020(7)
S2 0.0286(10) 0.0254(8) 0.0223(9) 0.0016(7) 0.0106(8) -0.0020(7)
S3 0.0271(10) 0.0259(9) 0.0216(9) 0.0016(7) 0.0096(7) -0.0024(7)
S15 0.0284(10) 0.0253(9) 0.0221(9) -0.0001(7) 0.0083(8) -0.0024(7)
S10 0.0324(11) 0.0266(9) 0.0270(10) -0.0013(7) 0.0095(8) -0.0042(7)
S13 0.0288(10) 0.0240(8) 0.0237(9) 0.0008(7) 0.0086(8) -0.0024(7)
S7 0.0319(11) 0.0279(9) 0.0219(9) -0.0010(7) 0.0107(8) -0.0033(7)
S6 0.0276(10) 0.0264(9) 0.0228(9) 0.0006(7) 0.0087(8) -0.0031(7)
S9 0.0369(11) 0.0265(9) 0.0303(10) -0.0010(7) 0.0116(9) -0.0053(8)
S5 0.0285(10) 0.0266(9) 0.0240(9) 0.0021(7) 0.0097(8) -0.0033(7)
S1 0.0288(10) 0.0275(9) 0.0225(9) 0.0014(7) 0.0109(8) -0.0033(7)
S19 0.0320(11) 0.0275(9) 0.0289(10) -0.0035(7) 0.0101(8) -0.0025(7)
S16 0.0312(10) 0.0287(9) 0.0231(9) -0.0022(7) 0.0093(8) -0.0042(7)
S14 0.0288(10) 0.0280(9) 0.0207(9) 0.0034(7) 0.0081(8) -0.0015(7)
S4 0.0287(10) 0.0259(9) 0.0222(9) 0.0010(7) 0.0104(8) -0.0018(7)
S11 0.0311(10) 0.0248(9) 0.0214(9) -0.0008(7) 0.0095(8) -0.0034(7)
S20 0.0330(11) 0.0249(9) 0.0357(11) -0.0002(8) 0.0104(9) -0.0028(7)
S18 0.0295(10) 0.0247(9) 0.0277(10) 0.0040(7) 0.0101(8) -0.0012(7)
N1 0.025(3) 0.028(3) 0.020(3) 0.001(2) 0.010(3) -0.001(2)
C18 0.027(4) 0.027(4) 0.025(4) 0.000(3) 0.005(3) -0.004(3)
C13 0.030(4) 0.028(4) 0.020(4) 0.004(3) 0.010(3) 0.002(3)
C6 0.025(4) 0.026(4) 0.029(4) 0.002(3) 0.004(3) -0.002(3)
C17 0.023(4) 0.027(4) 0.029(4) 0.003(3) 0.011(3) 0.001(3)
C14 0.032(4) 0.022(3) 0.033(4) 0.000(3) 0.013(4) -0.002(3)
C11 0.026(4) 0.030(4) 0.024(4) -0.004(3) 0.009(3) -0.003(3)
C8 0.020(4) 0.027(4) 0.024(4) -0.003(3) 0.004(3) -0.003(3)
C12 0.024(4) 0.030(4) 0.022(4) 0.009(3) 0.002(3) -0.001(3)
C9 0.020(4) 0.026(4) 0.029(4) -0.005(3) 0.008(3) -0.003(3)
C7 0.028(4) 0.025(3) 0.022(4) -0.002(3) 0.011(3) -0.003(3)
C19 0.029(4) 0.029(4) 0.028(4) 0.002(3) 0.006(3) -0.004(3)
C16 0.021(4) 0.034(4) 0.025(4) 0.003(3) 0.013(3) 0.000(3)
C2 0.021(4) 0.023(3) 0.025(4) -0.001(3) 0.003(3) -0.001(3)
C10 0.019(3) 0.026(3) 0.021(4) 0.005(3) 0.008(3) 0.001(3)
C15 0.029(4) 0.031(4) 0.029(4) -0.004(3) 0.014(3) -0.004(3)
C1 0.016(3) 0.030(4) 0.018(3) 0.003(3) 0.005(3) -0.002(3)
C3 0.019(4) 0.028(4) 0.023(4) -0.002(3) 0.005(3) -0.002(3)
C4 0.024(4) 0.024(3) 0.026(4) 0.001(3) 0.005(3) 0.001(3)
C5 0.016(3) 0.030(4) 0.026(4) 0.004(3) 0.007(3) -0.001(3)

loop_
_atom_type_symbol
_atom_type_description
_atom_type_scat_dispersion_real
_atom_type_scat_dispersion_imag
_atom_type_scat_source
C C 0.0033 0.0016 'International Tables Vol C Tables 4.2.6.8 and 6.1.1.4'
H H 0 0 'International Tables Vol C Tables 4.2.6.8 and 6.1.1.4'
N N 0.0061 0.0033 'International Tables Vol C Tables 4.2.6.8 and 6.1.1.4'
S S 0.1246 0.1234 'International Tables Vol C Tables 4.2.6.8 and 6.1.1.4'
Ni Ni 0.3393 1.1124 'International Tables Vol C Tables 4.2.6.8 and 6.1.1.4'
Br Br -0.2901 2.4595 'International Tables Vol C Tables 4.2.6.8 and 6.1.1.4'
I I -0.4742 1.8119 'International Tables Vol C Tables 4.2.6.8 and 6.1.1.4'

loop_
_geom_angle_atom_site_label_1
_geom_angle_atom_site_label_2
_geom_angle_atom_site_label_3
_geom_angle
S13 Ni2 S11 84.54(8)
S13 Ni2 S12 177.70(9)
S11 Ni2 S12 93.43(8)
S13 Ni2 S14 92.99(8)
S11 Ni2 S14 177.53(9)
S12 Ni2 S14 89.05(8)
S4 Ni1 S2 85.67(8)
S4 Ni1 S1 178.35(9)
S2 Ni1 S1 92.86(8)
S4 Ni1 S3 93.64(8)
S2 Ni1 S3 177.18(9)
S1 Ni1 S3 87.86(8)
C6 S8 C4 97.2(4)
C12 S17 C9 96.5(4)
C8 S12 Ni2 101.6(3)
C2 S2 Ni1 102.6(3)
C3 S3 Ni1 101.3(3)
C7 S15 C11 96.8(4)
C9 S13 Ni2 102.4(3)
C6 S7 C3 96.7(4)
C5 S6 C2 97.0(4)
C1 S5 C5 96.6(4)
C1 S1 Ni1 102.0(3)
C11 S16 C8 97.0(4)
C10 S14 Ni2 102.5(3)
C4 S4 Ni1 101.6(3)
C7 S11 Ni2 102.2(3)
C10 S18 C12 96.9(4)
C13 N1 C17 121.0(6)
C13 N1 C18 122.2(6)
C17 N1 C18 116.7(6)
C19 C18 N1 111.3(7)
C19 C18 H4 109.4
N1 C18 H4 109.4
C19 C18 H5 109.4
N1 C18 H5 109.4
H4 C18 H5 108
N1 C13 C14 118.8(7)
N1 C13 I1 122.4(5)
C14 C13 I1 118.8(6)
S10 C6 S8 123.5(5)
S10 C6 S7 122.6(5)
S8 C6 S7 113.8(4)
N1 C17 C16 121.1(7)
N1 C17 H3 119.4
C16 C17 H3 119.4
C15 C14 C13 120.5(7)
C15 C14 H1 119.8
C13 C14 H1 119.8
S19 C11 S16 123.5(5)
S19 C11 S15 122.7(5)
S16 C11 S15 113.9(4)
C7 C8 S12 121.5(6)
C7 C8 S16 115.4(6)
S12 C8 S16 123.1(5)
S20 C12 S17 119.9(5)
S20 C12 S18 125.7(5)
S17 C12 S18 114.4(4)
C10 C9 S13 122.2(6)
C10 C9 S17 116.7(6)
S13 C9 S17 121.1(5)
C8 C7 S11 121.2(6)
C8 C7 S15 117.0(6)
S11 C7 S15 121.8(5)
C18 C19 H6 109.5
C18 C19 H8 109.5
H6 C19 H8 109.5
C18 C19 H7 109.5
H6 C19 H7 109.5
H8 C19 H7 109.5
C15 C16 C17 119.3(7)
C15 C16 Br1 122.3(6)
C17 C16 Br1 118.4(6)
C1 C2 S2 121.2(6)
C1 C2 S6 116.2(6)
S2 C2 S6 122.6(5)
C9 C10 S14 119.9(6)
C9 C10 S18 115.5(6)
S14 C10 S18 124.6(4)
C16 C15 C14 119.3(7)
C16 C15 H2 120.4
C14 C15 H2 120.4
C2 C1 S1 121.3(6)
C2 C1 S5 116.1(6)
S1 C1 S5 122.6(4)
C4 C3 S3 121.5(6)
C4 C3 S7 115.8(6)
S3 C3 S7 122.7(5)
C3 C4 S4 121.9(6)
C3 C4 S8 116.4(6)
S4 C4 S8 121.6(5)
S9 C5 S6 123.5(5)
S9 C5 S5 122.5(5)
S6 C5 S5 114.0(4)

loop_
_geom_bond_atom_site_label_1
_geom_bond_atom_site_label_2
_geom_bond_distance
I1 C13 2.090(7)
Br1 C16 1.883(8)
Ni2 S13 2.146(2)
Ni2 S11 2.149(2)
Ni2 S12 2.165(2)
Ni2 S14 2.165(2)
Ni1 S4 2.156(2)
Ni1 S2 2.157(2)
Ni1 S1 2.159(2)
Ni1 S3 2.167(2)
S8 C6 1.716(9)
S8 C4 1.736(8)
S17 C12 1.718(8)
S17 C9 1.740(8)
S12 C8 1.710(8)
S2 C2 1.683(8)
S3 C3 1.714(8)
S15 C7 1.728(7)
S15 C11 1.731(8)
S10 C6 1.659(8)
S13 C9 1.691(8)
S7 C6 1.731(9)
S7 C3 1.750(8)
S6 C5 1.721(8)
S6 C2 1.741(8)
S9 C5 1.641(8)
S5 C1 1.739(7)
S5 C5 1.743(8)
S1 C1 1.699(8)
S19 C11 1.657(8)
S16 C11 1.725(8)
S16 C8 1.747(7)
S14 C10 1.702(8)
S4 C4 1.706(8)
S11 C7 1.707(7)
S20 C12 1.651(8)
S18 C10 1.731(7)
S18 C12 1.736(8)
N1 C13 1.341(9)
N1 C17 1.356(10)
N1 C18 1.500(9)
C18 C19 1.496(12)
C18 H4 0.99
C18 H5 0.99
C13 C14 1.402(11)
C17 C16 1.373(10)
C17 H3 0.95
C14 C15 1.375(11)
C14 H1 0.95
C8 C7 1.362(11)
C9 C10 1.378(11)
C19 H6 0.98
C19 H8 0.98
C19 H7 0.98
C16 C15 1.373(11)
C2 C1 1.373(11)
C15 H2 0.95
C3 C4 1.354(11)
